data_4509609
loop_
_publ_author_name
'Zhou, Xin-Hui'
'Du, Xiao-Di'
'Li, Gao-Nan'
'Zuo, Jing-Lin'
'You, Xiao-Zeng'

_publ_section_title
;
 Coordination Polymers Assembled from 3,5-Pyrazoledicarboxylic Acid and
 Bis(triazolyl) Ligands: Chiral andMeso-Structures Induced by Ligand
 Flexibility and a Six-Connected Self-Catenated Network
;
_journal_issue 10
_journal_name_full 'Crystal Growth &amp; Design'
_journal_page_first 4487
_journal_paper_doi 10.1021/cg900509r
_journal_volume 9
_journal_year 2009
_chemical_formula_sum 'C26 H38 N16 Ni3 O14'
_chemical_formula_weight 974.85
_chemical_name_systematic
; 
 ? 
;
_space_group_IT_number 14
_symmetry_cell_setting monoclinic
_symmetry_space_group_name_Hall '-P 2ybc'
_symmetry_space_group_name_H-M 'P 1 21/c 1'
_atom_sites_solution_hydrogens geom
_atom_sites_solution_primary direct
_atom_sites_solution_secondary difmap
_audit_creation_method SHELXL-97
_cell_angle_alpha 90.00
_cell_angle_beta 93.788(2)
_cell_angle_gamma 90.00
_cell_formula_units_Z 2
_cell_length_a 9.4638(11)
_cell_length_b 10.2020(11)
_cell_length_c 18.905(2)
_cell_measurement_reflns_used 1887
_cell_measurement_temperature 291(2)
_cell_measurement_theta_max 23.3
_cell_measurement_theta_min 2.2
_cell_volume 1821.3(3)
_computing_cell_refinement SMART
_computing_data_collection 'SMART (Bruker, 2000)'
_computing_data_reduction 'SAINT (Bruker, 2000)'
_computing_molecular_graphics SHELXTL
_computing_publication_material SHELXTL
_computing_structure_refinement SHELXTL
_computing_structure_solution 'SHELXTL (Bruker, 2000)'
_diffrn_ambient_temperature 291(2)
_diffrn_measured_fraction_theta_full 0.998
_diffrn_measured_fraction_theta_max 0.998
_diffrn_measurement_device_type 'Bruker Smart Apex CCD'
_diffrn_measurement_method 'phi and omega scans'
_diffrn_radiation_monochromator graphite
_diffrn_radiation_source 'fine-focus sealed tube'
_diffrn_radiation_type MoK\a
_diffrn_radiation_wavelength 0.71073
_diffrn_reflns_av_R_equivalents 0.0507
_diffrn_reflns_av_sigmaI/netI 0.0826
_diffrn_reflns_limit_h_max 10
_diffrn_reflns_limit_h_min -11
_diffrn_reflns_limit_k_max 8
_diffrn_reflns_limit_k_min -12
_diffrn_reflns_limit_l_max 23
_diffrn_reflns_limit_l_min -23
_diffrn_reflns_number 9632
_diffrn_reflns_theta_full 26.00
_diffrn_reflns_theta_max 26.00
_diffrn_reflns_theta_min 2.16
_exptl_absorpt_coefficient_mu 1.625
_exptl_absorpt_correction_T_max 0.7476
_exptl_absorpt_correction_T_min 0.7265
_exptl_absorpt_correction_type multi-scan
_exptl_absorpt_process_details 'SADABS; Bruker, 2000'
_exptl_crystal_colour blue
_exptl_crystal_density_diffrn 1.778
_exptl_crystal_density_method 'not measured'
_exptl_crystal_description block
_exptl_crystal_F_000 1004
_exptl_crystal_size_max 0.21
_exptl_crystal_size_mid 0.20
_exptl_crystal_size_min 0.19
_refine_diff_density_max 0.644
_refine_diff_density_min -0.501
_refine_diff_density_rms 0.080
_refine_ls_extinction_method none
_refine_ls_goodness_of_fit_ref 0.838
_refine_ls_hydrogen_treatment constr
_refine_ls_matrix_type full
_refine_ls_number_parameters 268
_refine_ls_number_reflns 3589
_refine_ls_number_restraints 0
_refine_ls_restrained_S_all 0.838
_refine_ls_R_factor_all 0.0595
_refine_ls_R_factor_gt 0.0383
_refine_ls_shift/su_max 0.000
_refine_ls_shift/su_mean 0.000
_refine_ls_structure_factor_coef Fsqd
_refine_ls_weighting_details 'calc w=1/[\s^2^(Fo^2^)+(0.0286P)^2^+0.0000P] where P=(Fo^2^+2Fc^2^)/3'
_refine_ls_weighting_scheme calc
_refine_ls_wR_factor_gt 0.0745
_refine_ls_wR_factor_ref 0.0779
_reflns_number_gt 2370
_reflns_number_total 3589
_reflns_threshold_expression >2sigma(I)
_cod_data_source_file cg900509rsup1.cif
_cod_data_source_block 1
_cod_original_cell_volume 1821.2(4)
_cod_original_sg_symbol_H-M P2(1)/c
_cod_database_code 4509609

loop_
_symmetry_equiv_pos_as_xyz
'x, y, z'
'-x, y+1/2, -z+1/2'
'-x, -y, -z'
'x, -y-1/2, z-1/2'

loop_
_atom_site_label
_atom_site_type_symbol
_atom_site_fract_x
_atom_site_fract_y
_atom_site_fract_z
_atom_site_U_iso_or_equiv
_atom_site_adp_type
_atom_site_occupancy
_atom_site_symmetry_multiplicity
_atom_site_calc_flag
_atom_site_refinement_flags
Ni1 Ni 0.0000 0.0000 0.0000 0.02224(17) Uani 1 2 d S
Ni2 Ni 0.05525(5) 0.26681(4) 0.19134(2) 0.02508(14) Uani 1 1 d .
C1 C -0.1363(3) 0.1955(3) -0.09119(18) 0.0230(8) Uani 1 1 d .
C2 C -0.1080(3) 0.2599(3) -0.02182(17) 0.0207(8) Uani 1 1 d .
C3 C -0.1380(3) 0.3840(3) 0.00122(17) 0.0248(8) Uani 1 1 d .
H3 H -0.1854 0.4508 -0.0240 0.030 Uiso 1 1 calc R
C4 C -0.0816(3) 0.3866(3) 0.07039(17) 0.0213(8) Uani 1 1 d .
C5 C -0.0752(3) 0.4904(3) 0.12497(17) 0.0230(8) Uani 1 1 d .
C6 C 0.3734(4) 0.2410(4) 0.1530(2) 0.0398(10) Uani 1 1 d .
H6 H 0.3624 0.1557 0.1361 0.048 Uiso 1 1 calc R
C7 C 0.3265(4) 0.4237(4) 0.1923(2) 0.0397(10) Uani 1 1 d .
H7 H 0.2799 0.4963 0.2094 0.048 Uiso 1 1 calc R
C8 C 0.5735(4) 0.5169(4) 0.2014(2) 0.0518(12) Uani 1 1 d .
H8A H 0.6639 0.4840 0.1876 0.062 Uiso 1 1 calc R
H8B H 0.5818 0.5332 0.2520 0.062 Uiso 1 1 calc R
C9 C 0.5399(4) 0.6440(4) 0.1629(2) 0.0434(11) Uani 1 1 d .
H9A H 0.4532 0.6802 0.1794 0.052 Uiso 1 1 calc R
H9B H 0.6154 0.7063 0.1741 0.052 Uiso 1 1 calc R
C10 C 0.5226(4) 0.6259(4) 0.0835(2) 0.0447(11) Uani 1 1 d .
H10A H 0.4472 0.5632 0.0725 0.054 Uiso 1 1 calc R
H10B H 0.6093 0.5894 0.0672 0.054 Uiso 1 1 calc R
C11 C -0.5115(4) -0.2475(4) 0.0435(2) 0.0501(12) Uani 1 1 d .
H11A H -0.5331 -0.2677 -0.0062 0.060 Uiso 1 1 calc R
H11B H -0.5952 -0.2084 0.0617 0.060 Uiso 1 1 calc R
C12 C -0.2713(4) -0.1585(3) 0.02224(19) 0.0344(9) Uani 1 1 d .
H12 H -0.2390 -0.2298 -0.0027 0.041 Uiso 1 1 calc R
C13 C -0.2877(4) 0.0195(4) 0.0724(2) 0.0471(11) Uani 1 1 d .
H13 H -0.2646 0.1023 0.0902 0.056 Uiso 1 1 calc R
N1 N -0.0376(3) 0.1911(2) 0.03058(14) 0.0203(6) Uani 1 1 d .
N2 N -0.0212(3) 0.2696(2) 0.08794(14) 0.0212(6) Uani 1 1 d .
N3 N 0.2635(3) 0.3131(3) 0.17168(15) 0.0295(7) Uani 1 1 d .
N4 N 0.4974(4) 0.2987(3) 0.16005(18) 0.0459(9) Uani 1 1 d .
N5 N 0.4638(3) 0.4173(3) 0.18551(17) 0.0379(8) Uani 1 1 d .
N6 N -0.3964(3) -0.1531(3) 0.04945(17) 0.0387(8) Uani 1 1 d .
N7 N -0.4100(4) -0.0366(3) 0.08238(19) 0.0519(10) Uani 1 1 d .
N8 N -0.1983(3) -0.0500(3) 0.03494(15) 0.0273(7) Uani 1 1 d .
O1 O -0.1987(2) 0.2557(2) -0.14074(12) 0.0323(6) Uani 1 1 d .
O2 O -0.0915(2) 0.0763(2) -0.09466(11) 0.0299(6) Uani 1 1 d .
O3 O -0.1314(2) 0.5977(2) 0.11282(12) 0.0312(6) Uani 1 1 d .
O4 O -0.0077(2) 0.4587(2) 0.18401(12) 0.0287(6) Uani 1 1 d .
O5 O -0.1543(3) 0.2171(2) 0.22274(12) 0.0429(7) Uani 1 1 d .
H5A H -0.2113 0.2037 0.2549 0.051 Uiso 1 1 d R
H5B H -0.1985 0.2595 0.1895 0.051 Uiso 1 1 d R
O6 O 0.1142(2) 0.0788(2) 0.20599(11) 0.0332(6) Uani 1 1 d .
H6A H 0.1422 0.0315 0.2412 0.040 Uiso 1 1 d R
H6B H 0.0974 0.0285 0.1706 0.040 Uiso 1 1 d R
O7 O 0.1084(2) 0.2972(2) 0.29873(11) 0.0311(6) Uani 1 1 d .
H7B H 0.1018 0.3289 0.3400 0.037 Uiso 1 1 d R
H7C H 0.1943 0.2756 0.2950 0.037 Uiso 1 1 d R

loop_
_atom_site_aniso_label
_atom_site_aniso_U_11
_atom_site_aniso_U_22
_atom_site_aniso_U_33
_atom_site_aniso_U_23
_atom_site_aniso_U_13
_atom_site_aniso_U_12
Ni1 0.0276(4) 0.0191(3) 0.0202(4) -0.0020(3) 0.0030(3) -0.0013(3)
Ni2 0.0341(3) 0.0218(3) 0.0193(3) 0.00001(19) 0.00153(19) -0.0026(2)
C1 0.0172(19) 0.032(2) 0.020(2) -0.0002(16) 0.0041(16) -0.0032(16)
C2 0.0200(19) 0.0242(19) 0.0187(19) -0.0002(15) 0.0065(14) -0.0016(15)
C3 0.026(2) 0.023(2) 0.026(2) 0.0002(15) 0.0019(16) 0.0030(15)
C4 0.027(2) 0.0156(18) 0.022(2) -0.0021(14) 0.0056(16) -0.0018(15)
C5 0.026(2) 0.023(2) 0.021(2) -0.0040(16) 0.0071(16) -0.0062(16)
C6 0.047(3) 0.033(2) 0.040(3) -0.0030(18) 0.009(2) -0.006(2)
C7 0.033(3) 0.030(2) 0.056(3) -0.0038(19) 0.004(2) -0.0035(18)
C8 0.036(3) 0.052(3) 0.067(3) 0.006(2) -0.004(2) -0.014(2)
C9 0.036(3) 0.039(3) 0.055(3) 0.000(2) 0.003(2) -0.0130(19)
C10 0.036(3) 0.041(3) 0.057(3) 0.004(2) 0.002(2) -0.0173(18)
C11 0.030(2) 0.059(3) 0.061(3) 0.012(2) 0.000(2) -0.019(2)
C12 0.033(2) 0.033(2) 0.037(2) -0.0008(17) 0.0042(19) -0.0036(18)
C13 0.050(3) 0.038(3) 0.056(3) -0.009(2) 0.023(2) -0.007(2)
N1 0.0269(17) 0.0157(15) 0.0184(16) -0.0023(12) 0.0041(13) -0.0020(12)
N2 0.0257(16) 0.0205(15) 0.0174(15) -0.0033(12) 0.0014(12) -0.0016(12)
N3 0.0368(19) 0.0257(17) 0.0264(18) 0.0012(13) 0.0042(15) -0.0048(14)
N4 0.044(2) 0.041(2) 0.054(2) -0.0004(17) 0.0174(18) 0.0034(17)
N5 0.032(2) 0.037(2) 0.044(2) 0.0070(16) 0.0005(16) -0.0065(16)
N6 0.028(2) 0.038(2) 0.051(2) 0.0091(16) 0.0066(17) -0.0072(15)
N7 0.042(2) 0.048(2) 0.068(3) -0.0070(19) 0.025(2) -0.0040(18)
N8 0.0293(18) 0.0244(17) 0.0288(18) -0.0001(13) 0.0075(14) -0.0031(13)
O1 0.0367(15) 0.0394(16) 0.0205(14) -0.0002(11) -0.0001(11) 0.0090(12)
O2 0.0405(16) 0.0275(14) 0.0215(14) -0.0059(10) 0.0009(11) 0.0043(11)
O3 0.0396(16) 0.0222(14) 0.0314(15) -0.0039(11) -0.0007(12) 0.0057(12)
O4 0.0421(16) 0.0234(14) 0.0202(14) -0.0042(10) -0.0015(12) 0.0020(11)
O5 0.0487(18) 0.0570(18) 0.0238(15) 0.0051(12) 0.0081(13) -0.0108(13)
O6 0.0601(18) 0.0183(13) 0.0203(14) 0.0013(10) -0.0046(12) -0.0006(11)
O7 0.0366(15) 0.0393(15) 0.0174(14) -0.0062(11) 0.0008(11) 0.0029(11)

loop_
_atom_type_symbol
_atom_type_description
_atom_type_scat_dispersion_real
_atom_type_scat_dispersion_imag
_atom_type_scat_source
C C 0.0033 0.0016 'International Tables Vol C Tables 4.2.6.8 and 6.1.1.4'
H H 0.0000 0.0000 'International Tables Vol C Tables 4.2.6.8 and 6.1.1.4'
N N 0.0061 0.0033 'International Tables Vol C Tables 4.2.6.8 and 6.1.1.4'
O O 0.0106 0.0060 'International Tables Vol C Tables 4.2.6.8 and 6.1.1.4'
Ni Ni 0.3393 1.1124 'International Tables Vol C Tables 4.2.6.8 and 6.1.1.4'

loop_
_geom_angle_atom_site_label_1
_geom_angle_atom_site_label_2
_geom_angle_atom_site_label_3
_geom_angle
_geom_angle_site_symmetry_1
_geom_angle_site_symmetry_3
N1 Ni1 N1 180.00(18) 3 .
N1 Ni1 O2 100.42(9) 3 .
N1 Ni1 O2 79.58(9) . .
N1 Ni1 O2 79.58(9) 3 3
N1 Ni1 O2 100.42(9) . 3
O2 Ni1 O2 180.00(13) . 3
N1 Ni1 N8 88.11(10) 3 3
N1 Ni1 N8 91.89(10) . 3
O2 Ni1 N8 88.19(10) . 3
O2 Ni1 N8 91.81(10) 3 3
N1 Ni1 N8 91.89(10) 3 .
N1 Ni1 N8 88.11(10) . .
O2 Ni1 N8 91.81(10) . .
O2 Ni1 N8 88.19(10) 3 .
N8 Ni1 N8 180.0(2) 3 .
O6 Ni2 N2 102.88(9) . .
O6 Ni2 O4 175.86(9) . .
N2 Ni2 O4 80.72(9) . .
O6 Ni2 O7 87.76(9) . .
N2 Ni2 O7 168.53(9) . .
O4 Ni2 O7 88.50(9) . .
O6 Ni2 N3 89.05(10) . .
N2 Ni2 N3 96.07(10) . .
O4 Ni2 N3 92.62(10) . .
O7 Ni2 N3 88.27(10) . .
O6 Ni2 O5 89.41(9) . .
N2 Ni2 O5 89.58(9) . .
O4 Ni2 O5 88.57(9) . .
O7 Ni2 O5 86.22(9) . .
N3 Ni2 O5 174.33(10) . .
O1 C1 O2 124.9(3) . .
O1 C1 C2 120.1(3) . .
O2 C1 C2 115.1(3) . .
N1 C2 C3 110.4(3) . .
N1 C2 C1 118.1(3) . .
C3 C2 C1 131.5(3) . .
C2 C3 C4 104.1(3) . .
C2 C3 H3 128.0 . .
C4 C3 H3 128.0 . .
N2 C4 C3 110.2(3) . .
N2 C4 C5 117.6(3) . .
C3 C4 C5 132.2(3) . .
O3 C5 O4 124.5(3) . .
O3 C5 C4 120.6(3) . .
O4 C5 C4 114.9(3) . .
N4 C6 N3 115.6(3) . .
N4 C6 H6 122.2 . .
N3 C6 H6 122.2 . .
N5 C7 N3 110.9(3) . .
N5 C7 H7 124.5 . .
N3 C7 H7 124.5 . .
N5 C8 C9 111.8(3) . .
N5 C8 H8A 109.3 . .
C9 C8 H8A 109.3 . .
N5 C8 H8B 109.3 . .
C9 C8 H8B 109.3 . .
H8A C8 H8B 107.9 . .
C10 C9 C8 112.3(3) . .
C10 C9 H9A 109.1 . .
C8 C9 H9A 109.1 . .
C10 C9 H9B 109.1 . .
C8 C9 H9B 109.1 . .
H9A C9 H9B 107.9 . .
C9 C10 C11 113.3(3) . 1_665
C9 C10 H10A 108.9 . .
C11 C10 H10A 108.9 1_665 .
C9 C10 H10B 108.9 . .
C11 C10 H10B 108.9 1_665 .
H10A C10 H10B 107.7 . .
N6 C11 C10 113.0(3) . 1_445
N6 C11 H11A 109.0 . .
C10 C11 H11A 109.0 1_445 .
N6 C11 H11B 109.0 . .
C10 C11 H11B 109.0 1_445 .
H11A C11 H11B 107.8 . .
N8 C12 N6 111.5(3) . .
N8 C12 H12 124.3 . .
N6 C12 H12 124.3 . .
N7 C13 N8 115.9(3) . .
N7 C13 H13 122.1 . .
N8 C13 H13 122.1 . .
N2 N1 C2 107.8(3) . .
N2 N1 Ni1 140.4(2) . .
C2 N1 Ni1 111.7(2) . .
N1 N2 C4 107.6(3) . .
N1 N2 Ni2 141.0(2) . .
C4 N2 Ni2 111.3(2) . .
C7 N3 C6 101.8(3) . .
C7 N3 Ni2 123.6(3) . .
C6 N3 Ni2 133.0(3) . .
C6 N4 N5 102.0(3) . .
C7 N5 N4 109.7(3) . .
C7 N5 C8 129.4(3) . .
N4 N5 C8 120.9(3) . .
C12 N6 N7 109.3(3) . .
C12 N6 C11 128.9(3) . .
N7 N6 C11 121.7(3) . .
C13 N7 N6 101.9(3) . .
C12 N8 C13 101.5(3) . .
C12 N8 Ni1 128.1(2) . .
C13 N8 Ni1 130.3(2) . .
C1 O2 Ni1 115.3(2) . .
C5 O4 Ni2 115.0(2) . .
Ni2 O5 H5A 150.4 . .
Ni2 O5 H5B 95.4 . .
H5A O5 H5B 107.7 . .
Ni2 O6 H6A 136.0 . .
Ni2 O6 H6B 115.6 . .
H6A O6 H6B 107.7 . .
Ni2 O7 H7B 157.4 . .
Ni2 O7 H7C 92.9 . .
H7B O7 H7C 107.7 . .

loop_
_geom_bond_atom_site_label_1
_geom_bond_atom_site_label_2
_geom_bond_distance
_geom_bond_site_symmetry_2
Ni1 N1 2.071(2) 3
Ni1 N1 2.071(2) .
Ni1 O2 2.086(2) .
Ni1 O2 2.086(2) 3
Ni1 N8 2.094(3) 3
Ni1 N8 2.094(3) .
Ni2 O6 2.011(2) .
Ni2 N2 2.039(3) .
Ni2 O4 2.049(2) .
Ni2 O7 2.082(2) .
Ni2 N3 2.084(3) .
Ni2 O5 2.167(2) .
C1 O1 1.237(4) .
C1 O2 1.291(4) .
C1 C2 1.476(4) .
C2 N1 1.353(4) .
C2 C3 1.374(4) .
C3 C4 1.380(4) .
C3 H3 0.9300 .
C4 N2 1.355(4) .
C4 C5 1.477(4) .
C5 O3 1.232(4) .
C5 O4 1.290(4) .
C6 N4 1.312(4) .
C6 N3 1.340(4) .
C6 H6 0.9300 .
C7 N5 1.316(4) .
C7 N3 1.323(4) .
C7 H7 0.9300 .
C8 N5 1.470(4) .
C8 C9 1.510(5) .
C8 H8A 0.9700 .
C8 H8B 0.9700 .
C9 C10 1.510(5) .
C9 H9A 0.9700 .
C9 H9B 0.9700 .
C10 C11 1.520(5) 1_665
C10 H10A 0.9700 .
C10 H10B 0.9700 .
C11 N6 1.453(4) .
C11 C10 1.520(5) 1_445
C11 H11A 0.9700 .
C11 H11B 0.9700 .
C12 N8 1.318(4) .
C12 N6 1.322(4) .
C12 H12 0.9300 .
C13 N7 1.316(4) .
C13 N8 1.341(4) .
C13 H13 0.9300 .
N1 N2 1.349(3) .
N4 N5 1.348(4) .
N6 N7 1.352(4) .
O5 H5A 0.8500 .
O5 H5B 0.8499 .
O6 H6A 0.8500 .
O6 H6B 0.8500 .
O7 H7B 0.8499 .
O7 H7C 0.8499 .

loop_
_geom_hbond_atom_site_label_D
_geom_hbond_atom_site_label_H
_geom_hbond_atom_site_label_A
_geom_hbond_distance_DH
_geom_hbond_distance_HA
_geom_hbond_distance_DA
_geom_hbond_angle_DHA
_geom_hbond_site_symmetry_A
O5 H5A O1 0.85 2.01 2.657(3) 132.0 4_566
O6 H6A O4 0.85 2.10 2.668(3) 123.9 2_545
O6 H6B O2 0.85 1.79 2.629(3) 170.8 3
O7 H7B O2 0.85 2.47 3.132(3) 135.2 4_566
